data_7232131
loop_
_publ_author_name
'Chalmers, James E.'
'Srivastava, Anant Kumar'
'Dixey, Richard J. C.'
'Sivakumaran, Krrishna'
'Saines, Paul J.'

_publ_section_title
;
 Low dimensional and frustrated antiferromagnetic interactions in
 transition metal chloride complexes with simple amine ligands
;
_journal_issue 5
_journal_name_full CrystEngComm
_journal_page_first 894
_journal_paper_doi 10.1039/C8CE01901K
_journal_volume 21
_journal_year 2019
_chemical_formula_moiety 'Cl5 H5 Mn N2, 2(H5 N2)'
_chemical_formula_sum 'Cl5 H15 Mn N6'
_chemical_formula_weight 331.37
_space_group_crystal_system monoclinic
_space_group_IT_number 14
_space_group_name_Hall '-P 2yn'
_space_group_name_H-M_alt 'P 1 21/n 1'
_symmetry_space_group_name_Hall '-P 2yn'
_symmetry_space_group_name_H-M 'P 1 21/n 1'
_atom_sites_solution_hydrogens mixed
_atom_sites_solution_primary direct
_audit_creation_date 2018-02-05
_audit_creation_method
;
Olex2 1.2
(compiled 2017.08.10 svn.r3461 for OlexSys, GUI svn.r5381)
;
_audit_update_record
;
2018-11-06 deposited with the CCDC.
2018-12-27 downloaded from the CCDC.
;
_cell_angle_alpha 90
_cell_angle_beta 94.423(4)
_cell_angle_gamma 90
_cell_formula_units_Z 4
_cell_length_a 8.9779(4)
_cell_length_b 10.9705(4)
_cell_length_c 11.7726(5)
_cell_measurement_reflns_used 4466
_cell_measurement_temperature 293(2)
_cell_measurement_theta_max 29.2820
_cell_measurement_theta_min 4.3520
_cell_volume 1156.05(8)
_computing_cell_refinement 'CrysAlisPro 1.171.38.46 (Rigaku OD, 2015)'
_computing_data_collection 'CrysAlisPro 1.171.38.46 (Rigaku OD, 2015)'
_computing_data_reduction 'CrysAlisPro 1.171.38.46 (Rigaku OD, 2015)'
_computing_molecular_graphics 'Olex2 (Dolomanov et al., 2009)'
_computing_publication_material 'Olex2 (Dolomanov et al., 2009)'
_computing_structure_refinement 'ShelXL (Sheldrick, 2015)'
_computing_structure_solution 'ShelXT (Sheldrick, 2015)'
_diffrn_ambient_temperature 293(2)
_diffrn_detector 'CCD plate'
_diffrn_detector_area_resol_mean 5.2887
_diffrn_detector_type AtlasS2
_diffrn_measured_fraction_theta_full 0.998
_diffrn_measured_fraction_theta_max 0.869
_diffrn_measurement_details
;
List of Runs (angles in degrees, time in seconds):

  # Type    Start    End  Width  t~exp~   \w     \q     \k     \f   Frames
#--------------------------------------------------------------------------
  1  \w    -14.00  29.00   1.00   10.00    --   11.79  57.00 -60.00   43
  2  \w     50.00  76.00   1.00   10.00    --   11.79  57.00 -60.00   26
  3  \w     50.00  83.00   1.00   10.00    --   11.79  57.00 -90.00   33
  4  \w     14.00  86.00   1.00   10.00    --   11.79  38.00-150.00   72
  5  \w      1.00  30.00   1.00   10.00    --  -10.46 -99.00-150.00   29
  6  \w    -20.00  46.00   1.00   10.00    --   11.79 -99.00  30.00   66
  7  \w    -20.00  46.00   1.00   10.00    --   11.79 -99.00 120.00   66
;
_diffrn_measurement_device 'four-circle diffractometer'
_diffrn_measurement_device_type 'SuperNova, Dual, Cu at zero, AtlasS2'
_diffrn_measurement_method '\w scans'
_diffrn_orient_matrix_type 'CrysAlisPro convention (1999,Acta A55,543-557)'
_diffrn_orient_matrix_UB_11 0.0606679000
_diffrn_orient_matrix_UB_12 -0.0357274000
_diffrn_orient_matrix_UB_13 0.0234452000
_diffrn_orient_matrix_UB_21 0.0214167000
_diffrn_orient_matrix_UB_22 0.0479266000
_diffrn_orient_matrix_UB_23 0.0383027000
_diffrn_orient_matrix_UB_31 -0.0462451000
_diffrn_orient_matrix_UB_32 -0.0246059000
_diffrn_orient_matrix_UB_33 0.0404633000
_diffrn_radiation_monochromator mirror
_diffrn_radiation_probe x-ray
_diffrn_radiation_type MoK\a
_diffrn_radiation_wavelength 0.71073
_diffrn_reflns_av_R_equivalents 0.0237
_diffrn_reflns_av_unetI/netI 0.0245
_diffrn_reflns_Laue_measured_fraction_full 0.998
_diffrn_reflns_Laue_measured_fraction_max 0.869
_diffrn_reflns_limit_h_max 12
_diffrn_reflns_limit_h_min -9
_diffrn_reflns_limit_k_max 14
_diffrn_reflns_limit_k_min -14
_diffrn_reflns_limit_l_max 16
_diffrn_reflns_limit_l_min -14
_diffrn_reflns_number 10289
_diffrn_reflns_point_group_measured_fraction_full 0.998
_diffrn_reflns_point_group_measured_fraction_max 0.869
_diffrn_reflns_theta_full 26.000
_diffrn_reflns_theta_max 29.786
_diffrn_reflns_theta_min 3.321
_diffrn_source 'micro-focus sealed X-ray tube'
_diffrn_source_type 'SuperNova (Mo) X-ray Source'
_exptl_absorpt_coefficient_mu 2.262
_exptl_absorpt_correction_T_max 1.00000
_exptl_absorpt_correction_T_min 0.64560
_exptl_absorpt_correction_type multi-scan
_exptl_absorpt_process_details
;
CrysAlisPro 1.171.38.46 (Rigaku Oxford Diffraction, 2015)
Empirical absorption correction using spherical harmonics,
 implemented in SCALE3 ABSPACK scaling algorithm.
;
_exptl_crystal_colour colourless
_exptl_crystal_colour_primary colourless
_exptl_crystal_density_diffrn 1.904
_exptl_crystal_description block
_exptl_crystal_F_000 668
_exptl_crystal_size_max 0.246
_exptl_crystal_size_mid 0.221
_exptl_crystal_size_min 0.055
_refine_diff_density_max 0.651
_refine_diff_density_min -0.539
_refine_diff_density_rms 0.092
_refine_ls_extinction_method none
_refine_ls_goodness_of_fit_ref 1.044
_refine_ls_hydrogen_treatment constr
_refine_ls_matrix_type full
_refine_ls_number_parameters 114
_refine_ls_number_reflns 2878
_refine_ls_number_restraints 0
_refine_ls_restrained_S_all 1.044
_refine_ls_R_factor_all 0.0403
_refine_ls_R_factor_gt 0.0323
_refine_ls_shift/su_max 0.001
_refine_ls_shift/su_mean 0.000
_refine_ls_structure_factor_coef Fsqd
_refine_ls_weighting_details 'w=1/[\s^2^(Fo^2^)+(0.0309P)^2^+1.1186P] where P=(Fo^2^+2Fc^2^)/3'
_refine_ls_weighting_scheme calc
_refine_ls_wR_factor_gt 0.0757
_refine_ls_wR_factor_ref 0.0801
_reflns_Friedel_coverage 0.000
_reflns_number_gt 2432
_reflns_number_total 2878
_reflns_threshold_expression 'I > 2\s(I)'
_cod_data_source_file c8ce01901k2.cif
_cod_data_source_block 18_pjs_044_Hyd3MnCl5
_cod_depositor_comments 'Adding full bibliography for 7232129--7232133.cif.'
_cod_original_cell_volume 1156.05(9)
_cod_database_code 7232131
_shelx_shelxl_version_number 2014/7
_shelx_space_group_comment
;
The symmetry employed for this shelxl refinement is uniquely defined
by the following loop, which should always be used as a source of
symmetry information in preference to the above space-group names.
They are only intended as comments.
;
_shelx_estimated_absorpt_t_max 0.886
_shelx_estimated_absorpt_t_min 0.606
_reflns_odcompleteness_completeness 99.72
_reflns_odcompleteness_iscentric 1
_reflns_odcompleteness_theta 26.32
_olex2_refinement_description
;
1. Fixed Uiso
 At 1.2 times of:
  All N(H,H) groups, All N(H,H,H) groups
2.a Rotating group:
 N5(H5A,H5B), N3(H3A,H3B)
2.b Secondary CH2 refined with riding coordinates:
 N1(H1A,H1B)
2.c Idealised Me refined as rotating group:
 N2(H2A,H2B,H2C), N6(H6A,H6B,H6C), N4(H4A,H4B,H4C)
;
_olex2_date_sample_data_collection 2018-01-25
_olex2_submission_special_instructions 'No special instructions were received'
_oxdiff_exptl_absorpt_empirical_details
;
Empirical correction (ABSPACK) includes:
- Absorption correction using spherical harmonics
- Frame scaling
;
_oxdiff_exptl_absorpt_empirical_full_max 1.221
_oxdiff_exptl_absorpt_empirical_full_min 0.775

loop_
_space_group_symop_operation_xyz
'x, y, z'
'-x+1/2, y+1/2, -z+1/2'
'-x, -y, -z'
'x-1/2, -y-1/2, z-1/2'

loop_
_atom_site_label
_atom_site_type_symbol
_atom_site_fract_x
_atom_site_fract_y
_atom_site_fract_z
_atom_site_U_iso_or_equiv
_atom_site_adp_type
_atom_site_occupancy
_atom_site_site_symmetry_order
_atom_site_calc_flag
_atom_site_refinement_flags_posn
Mn1 Mn 0.52168(4) 0.74804(3) 0.71927(3) 0.02123(10) Uani 1 1 d .
Cl2 Cl 0.55558(7) 0.72245(6) 0.93333(5) 0.02964(14) Uani 1 1 d .
Cl1 Cl 0.23903(6) 0.74639(5) 0.72597(5) 0.02907(14) Uani 1 1 d .
Cl5 Cl 0.52942(7) 0.51361(5) 0.70577(5) 0.02917(14) Uani 1 1 d .
Cl3 Cl 0.54023(7) 0.97664(5) 0.75157(5) 0.03162(15) Uani 1 1 d .
Cl4 Cl 0.50282(8) 0.76879(6) 0.50857(5) 0.03863(16) Uani 1 1 d .
N2 N 0.8752(2) 0.75172(16) 0.64194(16) 0.0244(4) Uani 1 1 d .
H2A H 0.8551 0.6890 0.5953 0.029 Uiso 1 1 calc GR
H2B H 0.9716 0.7508 0.6660 0.029 Uiso 1 1 calc GR
H2C H 0.8538 0.8211 0.6050 0.029 Uiso 1 1 calc GR
N1 N 0.7860(2) 0.74237(16) 0.73847(16) 0.0232(4) Uani 1 1 d .
H1A H 0.8155 0.8022 0.7861 0.028 Uiso 1 1 calc R
H1B H 0.8116 0.6728 0.7736 0.028 Uiso 1 1 calc R
N5 N 0.7921(3) 0.5680(2) 0.46595(18) 0.0384(5) Uani 1 1 d .
H5A H 0.8566 0.5589 0.4162 0.046 Uiso 1 1 d GR
H5B H 0.7206 0.6139 0.4381 0.046 Uiso 1 1 d GR
N6 N 0.7347(3) 0.4535(2) 0.4933(2) 0.0411(5) Uani 1 1 d .
H6A H 0.6876 0.4207 0.4314 0.049 Uiso 1 1 calc GR
H6B H 0.6708 0.4623 0.5469 0.049 Uiso 1 1 calc GR
H6C H 0.8092 0.4049 0.5190 0.049 Uiso 1 1 calc GR
N3 N 0.7655(3) 0.9706(2) 0.5247(2) 0.0431(6) Uani 1 1 d .
H3A H 0.8110 1.0320 0.5578 0.052 Uiso 1 1 d GR
H3B H 0.6741 0.9690 0.5429 0.052 Uiso 1 1 d GR
N4 N 0.7669(3) 0.9819(2) 0.4061(2) 0.0496(6) Uani 1 1 d .
H4A H 0.7016 0.9299 0.3723 0.060 Uiso 1 1 calc GR
H4B H 0.8579 0.9654 0.3854 0.060 Uiso 1 1 calc GR
H4C H 0.7419 1.0577 0.3855 0.060 Uiso 1 1 calc GR

loop_
_atom_site_aniso_label
_atom_site_aniso_U_11
_atom_site_aniso_U_22
_atom_site_aniso_U_33
_atom_site_aniso_U_23
_atom_site_aniso_U_13
_atom_site_aniso_U_12
Mn1 0.01971(19) 0.02249(18) 0.02147(18) -0.00123(13) 0.00137(13) -0.00026(12)
Cl2 0.0310(3) 0.0382(3) 0.0199(3) -0.0006(2) 0.0034(2) 0.0043(2)
Cl1 0.0192(3) 0.0350(3) 0.0327(3) -0.0004(2) -0.0002(2) 0.0005(2)
Cl5 0.0299(3) 0.0217(3) 0.0353(3) -0.0010(2) -0.0013(2) 0.0009(2)
Cl3 0.0298(3) 0.0206(3) 0.0442(4) -0.0031(2) 0.0012(2) -0.0014(2)
Cl4 0.0438(4) 0.0483(4) 0.0233(3) 0.0010(3) -0.0006(3) -0.0089(3)
N2 0.0229(10) 0.0262(10) 0.0248(10) -0.0004(7) 0.0058(8) -0.0015(7)
N1 0.0231(10) 0.0267(9) 0.0202(9) -0.0003(7) 0.0036(7) 0.0009(7)
N5 0.0461(14) 0.0333(12) 0.0354(12) 0.0050(9) -0.0007(10) -0.0093(10)
N6 0.0498(15) 0.0347(12) 0.0374(12) -0.0001(10) -0.0062(10) -0.0084(11)
N3 0.0483(15) 0.0343(12) 0.0486(14) 0.0013(10) 0.0164(11) -0.0018(11)
N4 0.0585(17) 0.0502(15) 0.0378(13) -0.0010(11) -0.0107(11) 0.0116(13)

loop_
_atom_type_symbol
_atom_type_description
_atom_type_scat_dispersion_real
_atom_type_scat_dispersion_imag
_atom_type_scat_source
Mn Mn 0.3368 0.7283 'International Tables Vol C Tables 4.2.6.8 and 6.1.1.4'
Cl Cl 0.1484 0.1585 'International Tables Vol C Tables 4.2.6.8 and 6.1.1.4'
N N 0.0061 0.0033 'International Tables Vol C Tables 4.2.6.8 and 6.1.1.4'
H H 0.0000 0.0000 'International Tables Vol C Tables 4.2.6.8 and 6.1.1.4'

loop_
_geom_angle_atom_site_label_1
_geom_angle_atom_site_label_2
_geom_angle_atom_site_label_3
_geom_angle
Cl2 Mn1 Cl1 90.69(2)
Cl2 Mn1 Cl5 87.08(2)
Cl2 Mn1 Cl3 87.65(2)
Cl1 Mn1 Cl5 91.52(2)
Cl3 Mn1 Cl1 93.23(2)
Cl3 Mn1 Cl5 172.94(2)
Cl4 Mn1 Cl2 176.80(3)
Cl4 Mn1 Cl1 92.31(2)
Cl4 Mn1 Cl5 91.72(2)
Cl4 Mn1 Cl3 93.30(2)
N1 Mn1 Cl2 81.91(5)
N1 Mn1 Cl1 172.52(5)
N1 Mn1 Cl5 87.03(5)
N1 Mn1 Cl3 87.59(5)
N1 Mn1 Cl4 95.07(5)
H2A N2 H2B 109.5
H2A N2 H2C 109.5
H2B N2 H2C 109.5
N1 N2 H2A 109.5
N1 N2 H2B 109.5
N1 N2 H2C 109.5
Mn1 N1 H1A 106.7
Mn1 N1 H1B 106.7
N2 N1 Mn1 122.39(14)
N2 N1 H1A 106.7
N2 N1 H1B 106.7
H1A N1 H1B 106.6
H5A N5 H5B 109.3
N6 N5 H5A 109.3
N6 N5 H5B 109.5
N5 N6 H6A 109.5
N5 N6 H6B 109.5
N5 N6 H6C 109.5
H6A N6 H6B 109.5
H6A N6 H6C 109.5
H6B N6 H6C 109.5
H3A N3 H3B 109.1
N4 N3 H3A 109.8
N4 N3 H3B 109.3
N3 N4 H4A 109.5
N3 N4 H4B 109.5
N3 N4 H4C 109.5
H4A N4 H4B 109.5
H4A N4 H4C 109.5
H4B N4 H4C 109.5

loop_
_geom_bond_atom_site_label_1
_geom_bond_atom_site_label_2
_geom_bond_distance
Mn1 Cl2 2.5306(6)
Mn1 Cl1 2.5450(7)
Mn1 Cl5 2.5780(6)
Mn1 Cl3 2.5400(6)
Mn1 Cl4 2.4837(7)
Mn1 N1 2.368(2)
N2 H2A 0.8900
N2 H2B 0.8900
N2 H2C 0.8900
N2 N1 1.443(3)
N1 H1A 0.8900
N1 H1B 0.8900
N5 H5A 0.8609
N5 H5B 0.8604
N5 N6 1.405(3)
N6 H6A 0.8900
N6 H6B 0.8900
N6 H6C 0.8900
N3 H3A 0.8647
N3 H3B 0.8647
N3 N4 1.402(3)
N4 H4A 0.8900
N4 H4B 0.8900
N4 H4C 0.8900
